data_7106825
loop_
_publ_author_name
'Bappaditya Gole'
'Sankarasekaran Shanmugaraju'
'Arun Kumar Bar'
'Partha Sarathi Mukherjee'

_publ_section_title
;
 Supramolecular polymer for explosives sensing: role of H-bonding in
 enhancement of sensitivity in the solid state
;
_journal_name_full Chem.Commun.
_journal_page_first 10046
_journal_paper_doi 10.1039/c1cc13925h
_journal_volume 47
_journal_year 2011
_chemical_formula_moiety 'C17 H9 O4, C4 H9 N O'
_chemical_formula_sum 'C21 H18 N O5'
_chemical_formula_weight 364.36
_chemical_name_systematic
;
?
;
_space_group_IT_number 14
_symmetry_cell_setting monoclinic
_symmetry_space_group_name_Hall '-P 2yn'
_symmetry_space_group_name_H-M 'P 1 21/n 1'
_atom_sites_solution_hydrogens geom
_atom_sites_solution_primary direct
_atom_sites_solution_secondary difmap
_audit_creation_method SHELXL-97
_cell_angle_alpha 90.00
_cell_angle_beta 93.758(4)
_cell_angle_gamma 90.00
_cell_formula_units_Z 4
_cell_length_a 6.6344(12)
_cell_length_b 14.612(3)
_cell_length_c 19.350(4)
_cell_measurement_temperature 150(2)
_cell_volume 1871.8(6)
_computing_structure_refinement 'SHELXL-97 (Sheldrick, 2008)'
_diffrn_ambient_temperature 150(2)
_diffrn_detector_area_resol_mean 0.3
_diffrn_measured_fraction_theta_full 0.969
_diffrn_measured_fraction_theta_max 0.969
_diffrn_measurement_device_type 'CCD area detector'
_diffrn_measurement_method 'phi and omega scan'
_diffrn_radiation_monochromator graphite
_diffrn_radiation_source 'fine-focus sealed tube'
_diffrn_radiation_type MoK\a
_diffrn_radiation_wavelength 0.71073
_diffrn_reflns_av_R_equivalents 0.1261
_diffrn_reflns_av_sigmaI/netI 0.1574
_diffrn_reflns_limit_h_max 8
_diffrn_reflns_limit_h_min -8
_diffrn_reflns_limit_k_max 16
_diffrn_reflns_limit_k_min -19
_diffrn_reflns_limit_l_max 25
_diffrn_reflns_limit_l_min -25
_diffrn_reflns_number 16040
_diffrn_reflns_theta_full 28.12
_diffrn_reflns_theta_max 28.12
_diffrn_reflns_theta_min 1.75
_exptl_absorpt_coefficient_mu 0.093
_exptl_absorpt_correction_T_max 0.709
_exptl_absorpt_correction_T_min 0.658
_exptl_absorpt_correction_type empirical
_exptl_absorpt_process_details sadabs
_exptl_crystal_colour orange
_exptl_crystal_density_diffrn 1.293
_exptl_crystal_density_method 'not measured'
_exptl_crystal_description 'block shape'
_exptl_crystal_F_000 1142
_exptl_crystal_size_max 0.35
_exptl_crystal_size_mid 0.30
_exptl_crystal_size_min 0.28
_refine_diff_density_max 0.361
_refine_diff_density_min -0.222
_refine_diff_density_rms 0.055
_refine_ls_extinction_method none
_refine_ls_goodness_of_fit_ref 1.073
_refine_ls_hydrogen_treatment mixed
_refine_ls_matrix_type full
_refine_ls_number_parameters 280
_refine_ls_number_reflns 4430
_refine_ls_number_restraints 1
_refine_ls_restrained_S_all 1.075
_refine_ls_R_factor_all 0.2765
_refine_ls_R_factor_gt 0.1349
_refine_ls_shift/su_max 0.039
_refine_ls_shift/su_mean 0.003
_refine_ls_structure_factor_coef Fsqd
_refine_ls_weighting_details 'calc w=1/[\s^2^(Fo^2^)+(0.1035P)^2^+0.4352P] where P=(Fo^2^+2Fc^2^)/3'
_refine_ls_weighting_scheme calc
_refine_ls_wR_factor_gt 0.2389
_refine_ls_wR_factor_ref 0.3020
_reflns_number_gt 1740
_reflns_number_total 4430
_reflns_threshold_expression >2\s(I)
_cod_data_source_file c1cc13925h.txt
_cod_data_source_block complex-1
_cod_original_sg_symbol_H-M 'P 21/n'
_cod_database_code 7106825

loop_
_symmetry_equiv_pos_as_xyz
'x, y, z'
'-x+1/2, y+1/2, -z+1/2'
'-x, -y, -z'
'x-1/2, -y-1/2, z-1/2'

loop_
_atom_site_label
_atom_site_type_symbol
_atom_site_fract_x
_atom_site_fract_y
_atom_site_fract_z
_atom_site_U_iso_or_equiv
_atom_site_adp_type
_atom_site_occupancy
_atom_site_symmetry_multiplicity
_atom_site_calc_flag
_atom_site_refinement_flags
_atom_site_disorder_assembly
_atom_site_disorder_group
C1 C 0.1411(8) 0.3726(4) 0.8646(3) 0.0405(13) Uani 1 1 d . . .
C2 C 0.9312(7) 0.4176(3) 1.0292(2) 0.0344(12) Uani 1 1 d . . .
O4 O -0.3458(6) 0.3205(3) 0.7804(2) 0.0640(13) Uani 1 1 d . . .
C4 C -0.0356(7) 0.3264(3) 0.8471(3) 0.0374(12) Uani 1 1 d . . .
C5 C 0.2491(7) 0.2543(4) 0.9431(3) 0.0435(14) Uani 1 1 d . . .
C6 C 1.1260(7) 0.4538(3) 1.0515(3) 0.0373(13) Uani 1 1 d . . .
C7 C 0.4685(7) 0.3865(3) 0.9335(3) 0.0398(13) Uani 1 1 d . . .
C8 C 0.6209(8) 0.4235(3) 0.9537(3) 0.0420(13) Uani 1 1 d . . .
C9 C -0.0696(8) 0.2431(4) 0.8776(3) 0.0432(14) Uani 1 1 d . . .
C10 C 0.8095(7) 0.4634(3) 0.9778(2) 0.0345(12) Uani 1 1 d . . .
O1 O 0.1755(6) 0.0837(3) 0.9984(3) 0.0845(16) Uani 1 1 d . . .
C12 C 0.0733(7) 0.2062(3) 0.9256(3) 0.0447(14) Uani 1 1 d . . .
O2 O -0.1295(6) 0.0772(3) 0.9448(3) 0.0966(19) Uani 1 1 d . . .
C14 C 1.2472(10) 0.4042(4) 1.1012(3) 0.0547(16) Uani 1 1 d . . .
C15 C 0.0386(9) 0.1167(4) 0.9591(3) 0.0610(18) Uani 1 1 d . . .
C16 C 0.2862(7) 0.3380(3) 0.9132(3) 0.0385(13) Uani 1 1 d . . .
C17 C -0.1860(9) 0.3697(4) 0.7960(3) 0.0511(15) Uani 1 1 d . . .
O3 O -0.1597(6) 0.4450(3) 0.7729(2) 0.0790(15) Uani 1 1 d . . .
C19 C 0.8707(9) 0.3353(4) 1.0608(3) 0.0508(16) Uani 1 1 d . . .
C20 C 1.1841(11) 0.3262(5) 1.1288(4) 0.070(2) Uani 1 1 d . . .
C21 C 0.9910(10) 0.2910(5) 1.1090(3) 0.068(2) Uani 1 1 d . . .
H5 H 0.941(8) 0.231(4) 1.131(3) 0.079(19) Uiso 1 1 d . . .
H1 H -0.187(6) 0.214(3) 0.8675(19) 0.016(11) Uiso 1 1 d . . .
H4 H 0.748(7) 0.314(3) 1.046(3) 0.052(16) Uiso 1 1 d . . .
H2 H 0.342(6) 0.227(3) 0.977(2) 0.036(13) Uiso 1 1 d . . .
H6 H 1.259(8) 0.297(4) 1.163(3) 0.064(18) Uiso 1 1 d . . .
H8 H -0.411(11) 0.357(5) 0.747(4) 0.12(3) Uiso 1 1 d . . .
O10 O 0.8758(8) 0.0985(4) 0.1965(3) 0.1030(19) Uani 1 1 d . . .
C51 C 0.8929(12) -0.0638(6) 0.2506(4) 0.111(3) Uani 1 1 d . . .
H51A H 0.8728 -0.1264 0.2636 0.167 Uiso 1 1 calc R . .
H51B H 0.8872 -0.0253 0.2906 0.167 Uiso 1 1 calc R . .
H51C H 1.0226 -0.0576 0.2318 0.167 Uiso 1 1 calc R . .
C50 C 0.5437(11) -0.0948(5) 0.1782(5) 0.119(3) Uani 1 1 d . . .
H50A H 0.5723 -0.1526 0.2002 0.179 Uiso 1 1 calc R . .
H50B H 0.5208 -0.1037 0.1291 0.179 Uiso 1 1 calc R . .
H50C H 0.4253 -0.0685 0.1962 0.179 Uiso 1 1 calc R . .
C53 C 0.5658(13) 0.0750(7) 0.1209(5) 0.131(4) Uani 1 1 d D . .
H53A H 0.5895 0.1376 0.1087 0.197 Uiso 1 1 calc R . .
H53B H 0.4366 0.0700 0.1402 0.197 Uiso 1 1 calc R . .
H53C H 0.5677 0.0374 0.0803 0.197 Uiso 1 1 calc R . .
N1 N 0.7146(14) -0.0333(7) 0.1918(6) 0.168(5) Uani 1 1 d . . .
C52 C 0.7521(19) 0.0393(8) 0.1811(6) 0.145(5) Uani 1 1 d D . .
H11 H 0.163(7) 0.424(3) 0.847(2) 0.030(14) Uiso 1 1 d . . .
H9 H 1.370(8) 0.431(4) 1.114(3) 0.069(19) Uiso 1 1 d . . .
H10 H -0.156(13) 0.004(7) 0.972(5) 0.19(4) Uiso 1 1 d . . .

loop_
_atom_site_aniso_label
_atom_site_aniso_U_11
_atom_site_aniso_U_22
_atom_site_aniso_U_33
_atom_site_aniso_U_23
_atom_site_aniso_U_13
_atom_site_aniso_U_12
C1 0.041(3) 0.032(3) 0.048(4) -0.001(3) 0.003(3) -0.007(3)
C2 0.029(3) 0.039(3) 0.035(3) -0.007(2) 0.006(2) -0.012(2)
O4 0.059(3) 0.067(3) 0.063(3) 0.003(2) -0.027(2) -0.008(2)
C4 0.033(3) 0.038(3) 0.041(3) -0.003(3) 0.001(2) -0.006(2)
C5 0.033(3) 0.049(4) 0.047(4) 0.001(3) -0.011(3) -0.001(3)
C6 0.036(3) 0.037(3) 0.039(3) -0.005(2) 0.002(2) -0.007(2)
C7 0.034(3) 0.038(3) 0.047(3) -0.006(3) 0.003(2) -0.007(2)
C8 0.038(3) 0.040(3) 0.048(3) -0.004(3) 0.003(2) -0.005(2)
C9 0.031(3) 0.044(3) 0.053(4) -0.005(3) -0.008(3) -0.013(3)
C10 0.030(3) 0.039(3) 0.035(3) -0.008(2) 0.002(2) -0.009(2)
O1 0.065(3) 0.071(3) 0.111(4) 0.046(3) -0.045(3) -0.025(2)
C12 0.035(3) 0.043(3) 0.055(4) 0.003(3) -0.005(3) -0.009(2)
O2 0.068(3) 0.075(3) 0.139(5) 0.054(3) -0.051(3) -0.046(3)
C14 0.055(4) 0.056(4) 0.051(4) 0.004(3) -0.011(3) -0.010(3)
C15 0.054(4) 0.058(4) 0.069(4) 0.013(3) -0.016(3) -0.024(3)
C16 0.033(3) 0.035(3) 0.048(3) -0.009(3) 0.001(2) -0.011(2)
C17 0.056(4) 0.048(4) 0.048(4) -0.007(3) -0.006(3) 0.000(3)
O3 0.070(3) 0.064(3) 0.099(4) 0.028(3) -0.025(3) -0.004(2)
C19 0.050(4) 0.051(4) 0.051(4) 0.009(3) -0.004(3) -0.022(3)
C20 0.086(5) 0.057(4) 0.064(5) 0.022(4) -0.027(4) -0.010(4)
C21 0.082(5) 0.056(4) 0.064(4) 0.022(4) -0.006(4) -0.026(4)
O10 0.098(4) 0.093(4) 0.112(4) 0.028(3) -0.041(3) -0.045(3)
C51 0.107(7) 0.128(8) 0.094(6) -0.004(5) -0.030(5) 0.038(6)
C50 0.080(5) 0.105(6) 0.174(9) -0.075(6) 0.021(5) -0.047(5)
C53 0.115(7) 0.157(9) 0.116(8) 0.011(7) -0.043(6) -0.026(6)
N1 0.138(8) 0.161(9) 0.214(11) -0.112(9) 0.091(8) -0.087(7)
C52 0.185(12) 0.106(8) 0.153(10) -0.046(8) 0.084(9) -0.076(9)

loop_
_atom_type_symbol
_atom_type_description
_atom_type_scat_dispersion_real
_atom_type_scat_dispersion_imag
_atom_type_scat_source
C C 0.0033 0.0016 'International Tables Vol C Tables 4.2.6.8 and 6.1.1.4'
H H 0.0000 0.0000 'International Tables Vol C Tables 4.2.6.8 and 6.1.1.4'
N N 0.0061 0.0033 'International Tables Vol C Tables 4.2.6.8 and 6.1.1.4'
O O 0.0106 0.0060 'International Tables Vol C Tables 4.2.6.8 and 6.1.1.4'
Cd Cd -0.8075 1.2024 'International Tables Vol C Tables 4.2.6.8 and 6.1.1.4'

loop_
_geom_angle_atom_site_label_1
_geom_angle_atom_site_label_2
_geom_angle_atom_site_label_3
_geom_angle
_geom_angle_site_symmetry_1
_geom_angle_site_symmetry_3
_geom_angle_publ_flag
C4 C1 C16 121.8(5) . . ?
C10 C2 C19 122.8(4) . . ?
C10 C2 C6 120.0(4) . . ?
C19 C2 C6 117.3(5) . . ?
C9 C4 C1 119.3(5) . . ?
C9 C4 C17 122.3(5) . . ?
C1 C4 C17 118.3(5) . . ?
C12 C5 C16 121.2(5) . . ?
C14 C6 C10 122.6(5) . 3_767 ?
C14 C6 C2 118.4(5) . . ?
C10 C6 C2 119.0(5) 3_767 . ?
C8 C7 C16 176.1(6) . . ?
C7 C8 C10 176.9(6) . . ?
C4 C9 C12 120.3(5) . . ?
C6 C10 C2 121.0(4) 3_767 . ?
C6 C10 C8 119.9(5) 3_767 . ?
C2 C10 C8 119.0(4) . . ?
C5 C12 C9 119.5(5) . . ?
C5 C12 C15 119.5(5) . . ?
C9 C12 C15 121.0(5) . . ?
C20 C14 C6 122.0(6) . . ?
O1 C15 O2 123.5(6) . . ?
O1 C15 C12 118.8(5) . . ?
O2 C15 C12 117.7(6) . . ?
C5 C16 C1 118.0(5) . . ?
C5 C16 C7 119.5(5) . . ?
C1 C16 C7 122.5(5) . . ?
O3 C17 O4 123.7(6) . . ?
O3 C17 C4 121.6(5) . . ?
O4 C17 C4 114.7(6) . . ?
C21 C19 C2 122.1(5) . . ?
C14 C20 C21 120.3(7) . . ?
C19 C21 C20 119.9(6) . . ?
C52 N1 C50 137.4(15) . . ?
C52 N1 C51 103.1(11) . . ?
C50 N1 C51 118.2(10) . . ?
N1 C52 O10 142.0(16) . . ?
N1 C52 C53 104.8(12) . . ?
O10 C52 C53 113.2(9) . . ?

loop_
_geom_bond_atom_site_label_1
_geom_bond_atom_site_label_2
_geom_bond_distance
_geom_bond_site_symmetry_2
_geom_bond_publ_flag
C1 C4 1.375(7) . ?
C1 C16 1.396(7) . ?
C2 C10 1.409(6) . ?
C2 C19 1.418(7) . ?
C2 C6 1.436(6) . ?
O4 C17 1.301(6) . ?
C4 C9 1.377(7) . ?
C4 C17 1.499(7) . ?
C5 C12 1.385(7) . ?
C5 C16 1.381(7) . ?
C6 C14 1.412(7) . ?
C6 C10 1.415(7) 3_767 ?
C7 C8 1.190(6) . ?
C7 C16 1.434(6) . ?
C8 C10 1.431(6) . ?
C9 C12 1.392(7) . ?
C10 C6 1.415(7) 3_767 ?
O1 C15 1.244(6) . ?
C12 C15 1.483(7) . ?
O2 C15 1.270(6) . ?
C14 C20 1.338(8) . ?
C17 O3 1.204(6) . ?
C19 C21 1.352(8) . ?
C20 C21 1.410(9) . ?
O10 C52 1.215(10) . ?
C51 N1 1.649(12) . ?
C50 N1 1.457(9) . ?
C53 C52 1.723(14) . ?
N1 C52 1.112(12) . ?
